data_7007661
loop_
_publ_author_name
'Cotton, F. Albert'
'Murillo, Carlos A.'
'Wang, Xiaoping'
'Wilkinson, Chad C.'

_publ_section_title
;
 Strong reducing agents containing dimolybdenum Mo2(4+) units and their
 oxidized cations with Mo2(5+/6+) cores stabilized by bicyclic
 guanidinate anions with a seven-membered ring.
;
_journal_issue 38
_journal_name_full 'Dalton transactions (Cambridge, England : 2003)'
_journal_page_first 4623
_journal_page_last 4631
_journal_paper_doi 10.1039/b608422b
_journal_year 2006
_chemical_formula_moiety 'C32 H56 Mo2 N12'
_chemical_formula_sum 'C32 H56 Mo2 N12'
_chemical_formula_weight 800.77
_chemical_name_systematic
;
?
;
_space_group_IT_number 15
_symmetry_cell_setting monoclinic
_symmetry_space_group_name_Hall '-C 2yc'
_symmetry_space_group_name_H-M 'C 1 2/c 1'
_atom_sites_solution_hydrogens geom
_atom_sites_solution_primary direct
_atom_sites_solution_secondary difmap
_audit_creation_method SHELXL-97
_cell_angle_alpha 90.00
_cell_angle_beta 91.168(3)
_cell_angle_gamma 90.00
_cell_formula_units_Z 4
_cell_length_a 20.211(3)
_cell_length_b 8.9627(14)
_cell_length_c 19.641(3)
_cell_measurement_reflns_used 4672
_cell_measurement_temperature 213(2)
_cell_measurement_theta_max 25.305
_cell_measurement_theta_min 2.486
_cell_volume 3557.1(9)
_computing_cell_refinement 'Bruker SMART'
_computing_data_collection 'Bruker SMART'
_computing_data_reduction 'Bruker SAINT'
_computing_molecular_graphics XP
_computing_structure_refinement 'SHELXL-97 (Sheldrick, 1997)'
_computing_structure_solution 'SHELXS-97 (Sheldrick, 1990)'
_diffrn_ambient_temperature 213(2)
_diffrn_measured_fraction_theta_full 0.998
_diffrn_measured_fraction_theta_max 0.998
_diffrn_measurement_device_type 'Burker SMART'
_diffrn_measurement_method \w-scans
_diffrn_radiation_monochromator graphite
_diffrn_radiation_source 'normal-focus sealed tube'
_diffrn_radiation_type MoK\a
_diffrn_radiation_wavelength 0.71073
_diffrn_reflns_av_R_equivalents 0.0217
_diffrn_reflns_av_sigmaI/netI 0.0219
_diffrn_reflns_limit_h_max 24
_diffrn_reflns_limit_h_min -14
_diffrn_reflns_limit_k_max 10
_diffrn_reflns_limit_k_min -10
_diffrn_reflns_limit_l_max 23
_diffrn_reflns_limit_l_min -23
_diffrn_reflns_number 10131
_diffrn_reflns_theta_full 25.07
_diffrn_reflns_theta_max 25.07
_diffrn_reflns_theta_min 2.02
_exptl_absorpt_coefficient_mu 0.746
_exptl_absorpt_correction_T_max 0.9059
_exptl_absorpt_correction_T_min 0.8899
_exptl_absorpt_correction_type multi-scan
_exptl_absorpt_process_details SADABS
_exptl_crystal_colour brown
_exptl_crystal_density_diffrn 1.495
_exptl_crystal_density_meas ?
_exptl_crystal_density_method .
_exptl_crystal_description block
_exptl_crystal_F_000 1664
_exptl_crystal_size_max 0.16
_exptl_crystal_size_mid 0.15
_exptl_crystal_size_min 0.14
_refine_diff_density_max 0.587
_refine_diff_density_min -0.525
_refine_diff_density_rms 0.071
_refine_ls_extinction_method none
_refine_ls_goodness_of_fit_ref 1.110
_refine_ls_hydrogen_treatment noref
_refine_ls_matrix_type full
_refine_ls_number_parameters 371
_refine_ls_number_reflns 3144
_refine_ls_number_restraints 475
_refine_ls_restrained_S_all 1.190
_refine_ls_R_factor_all 0.0627
_refine_ls_R_factor_gt 0.0510
_refine_ls_shift/su_max 0.026
_refine_ls_shift/su_mean 0.003
_refine_ls_structure_factor_coef Fsqd
_refine_ls_weighting_details 'calc w=1/[\s^2^(Fo^2^)+(0.0640P)^2^+10.0600P] where P=(Fo^2^+2Fc^2^)/3'
_refine_ls_weighting_scheme calc
_refine_ls_wR_factor_gt 0.1292
_refine_ls_wR_factor_ref 0.1384
_reflns_number_gt 2593
_reflns_number_total 3144
_reflns_threshold_expression I>2sigma(I)
_cod_data_source_file b608422b.txt
_cod_data_source_block 4
_cod_depositor_comments
;
The following automatic conversions were performed:
'_symmetry_cell_setting' value 'Monoclinic' changed to 'monoclinic'
according to '/home/saulius/struct/CIF-dictionaries/cif_core.dic'
dictionary named 'cif_core.dic' version 2.4.1 from 2010-06-29.

Automatic conversion script
Id: cif_fix_enum 1527 2010-12-29 10:47:43Z saulius 
;
_cod_original_cell_volume 3557.2(10)
_cod_original_sg_symbol_H-M C2/c
_cod_database_code 7007661

loop_
_symmetry_equiv_pos_as_xyz
'x, y, z'
'-x, y, -z+1/2'
'x+1/2, y+1/2, z'
'-x+1/2, y+1/2, -z+1/2'
'-x, -y, -z'
'x, -y, z-1/2'
'-x+1/2, -y+1/2, -z'
'x+1/2, -y+1/2, z-1/2'

loop_
_atom_site_label
_atom_site_type_symbol
_atom_site_fract_x
_atom_site_fract_y
_atom_site_fract_z
_atom_site_U_iso_or_equiv
_atom_site_adp_type
_atom_site_occupancy
_atom_site_symmetry_multiplicity
_atom_site_calc_flag
_atom_site_refinement_flags
_atom_site_disorder_assembly
_atom_site_disorder_group
Mo1 Mo 0.73005(2) 0.35518(5) -0.00717(2) 0.0659(2) Uani 1 1 d D . .
N1 N 0.8533(7) 0.2318(15) 0.0662(12) 0.076(6) Uani 0.598(7) 1 d PDU . 1
C1 C 0.9092(9) 0.1483(16) 0.0939(8) 0.107(5) Uani 0.598(7) 1 d PDU . 1
H1B H 0.9446 0.1475 0.0606 0.128 Uiso 0.598(7) 1 calc PR . 1
H1C H 0.8956 0.0448 0.1015 0.128 Uiso 0.598(7) 1 calc PR . 1
C2 C 0.9354(7) 0.2113(14) 0.1588(7) 0.116(5) Uani 0.598(7) 1 d PDU . 1
H2A H 0.9692 0.1456 0.1790 0.139 Uiso 0.598(7) 1 calc PR . 1
H2B H 0.8997 0.2239 0.1914 0.139 Uiso 0.598(7) 1 calc PR . 1
C3 C 0.9645(6) 0.3583(15) 0.1409(8) 0.103(3) Uani 0.598(7) 1 d PDU . 1
H3A H 0.9710 0.4178 0.1823 0.124 Uiso 0.598(7) 1 calc PR . 1
H3B H 1.0078 0.3429 0.1205 0.124 Uiso 0.598(7) 1 calc PR . 1
N3 N 0.9220(8) 0.4380(16) 0.0936(9) 0.101(6) Uani 0.598(7) 1 d PDU . 1
C5 C 0.9495(7) 0.5697(14) 0.0653(8) 0.103(3) Uani 0.598(7) 1 d PDU . 1
H5A H 0.9554 0.5503 0.0166 0.124 Uiso 0.598(7) 1 calc PR . 1
H5B H 0.9939 0.5813 0.0855 0.124 Uiso 0.598(7) 1 calc PR . 1
C6 C 0.9167(5) 0.7142(14) 0.0705(9) 0.112(4) Uani 0.598(7) 1 d PDU . 1
H6A H 0.9450 0.7893 0.0494 0.135 Uiso 0.598(7) 1 calc PR . 1
H6B H 0.9138 0.7395 0.1189 0.135 Uiso 0.598(7) 1 calc PR . 1
C7 C 0.8506(4) 0.7265(13) 0.0398(6) 0.081(3) Uani 0.598(7) 1 d PDU . 1
H7A H 0.8340 0.8281 0.0465 0.097 Uiso 0.598(7) 1 calc PR . 1
H7B H 0.8532 0.7089 -0.0093 0.097 Uiso 0.598(7) 1 calc PR . 1
C8 C 0.8044(6) 0.6211(13) 0.0686(7) 0.068(3) Uani 0.598(7) 1 d PDU . 1
H8A H 0.8097 0.6258 0.1183 0.081 Uiso 0.598(7) 1 calc PR . 1
H8B H 0.7595 0.6563 0.0574 0.081 Uiso 0.598(7) 1 calc PR . 1
N2 N 0.8080(8) 0.4657(14) 0.0489(11) 0.059(4) Uani 0.598(7) 1 d PDU . 1
C4 C 0.8635(8) 0.3833(16) 0.0649(15) 0.084(7) Uani 0.598(7) 1 d PDU . 1
N4 N 0.6713(9) 0.3420(16) 0.0827(7) 0.065(5) Uani 0.598(7) 1 d PDU . 1
C9 C 0.6238(8) 0.4581(16) 0.1008(7) 0.109(5) Uani 0.598(7) 1 d PDU . 1
H9A H 0.5794 0.4289 0.0849 0.131 Uiso 0.598(7) 1 calc PR . 1
H9B H 0.6354 0.5517 0.0782 0.131 Uiso 0.598(7) 1 calc PR . 1
C10 C 0.6238(9) 0.481(2) 0.1767(9) 0.150(7) Uani 0.598(7) 1 d PDU . 1
H10A H 0.5953 0.5652 0.1890 0.180 Uiso 0.598(7) 1 calc PR . 1
H10B H 0.6687 0.4995 0.1947 0.180 Uiso 0.598(7) 1 calc PR . 1
C11 C 0.5957(10) 0.330(2) 0.2033(9) 0.156(4) Uani 0.598(7) 1 d PDU . 1
H11A H 0.5977 0.3295 0.2532 0.187 Uiso 0.598(7) 1 calc PR . 1
H11B H 0.5492 0.3204 0.1888 0.187 Uiso 0.598(7) 1 calc PR . 1
N6 N 0.6328(8) 0.2068(17) 0.1777(7) 0.107(5) Uani 0.598(7) 1 d PDU . 1
C13 C 0.6221(8) 0.068(2) 0.2019(8) 0.156(4) Uani 0.598(7) 1 d PDU . 1
H13A H 0.6018 0.0121 0.1641 0.187 Uiso 0.598(7) 1 calc PR . 1
H13B H 0.5878 0.0788 0.2361 0.187 Uiso 0.598(7) 1 calc PR . 1
C14 C 0.6718(14) -0.029(3) 0.2319(11) 0.221(11) Uani 0.598(7) 1 d PDU . 1
H14A H 0.7012 0.0295 0.2619 0.265 Uiso 0.598(7) 1 calc PR . 1
H14B H 0.6501 -0.1047 0.2597 0.265 Uiso 0.598(7) 1 calc PR . 1
C15 C 0.7098(10) -0.1003(17) 0.1824(10) 0.119(6) Uani 0.598(7) 1 d PDU . 1
H15A H 0.7516 -0.1311 0.2044 0.143 Uiso 0.598(7) 1 calc PR . 1
H15D H 0.6864 -0.1916 0.1688 0.143 Uiso 0.598(7) 1 calc PR . 1
C16 C 0.7239(11) -0.031(2) 0.1288(9) 0.140(8) Uani 0.598(7) 1 d PDU . 1
H16A H 0.7048 -0.0959 0.0934 0.168 Uiso 0.598(7) 1 calc PR . 1
H16D H 0.7718 -0.0468 0.1265 0.168 Uiso 0.598(7) 1 calc PR . 1
N5 N 0.7164(13) 0.1130(19) 0.0988(8) 0.072(6) Uani 0.598(7) 1 d PDU . 1
C12 C 0.6754(8) 0.2204(16) 0.1204(6) 0.065(4) Uani 0.598(7) 1 d PDU . 1
N1A N 0.6827(14) 0.042(2) -0.0362(18) 0.071(9) Uani 0.402(7) 1 d PDU . 2
C1A C 0.6754(13) -0.117(2) -0.0528(18) 0.133(12) Uani 0.402(7) 1 d PDU . 2
H1AB H 0.7078 -0.1757 -0.0264 0.160 Uiso 0.402(7) 1 calc PR . 2
H1AC H 0.6833 -0.1332 -0.1013 0.160 Uiso 0.402(7) 1 calc PR . 2
C2A C 0.6063(13) -0.166(2) -0.0361(13) 0.139(9) Uani 0.402(7) 1 d PDU . 2
H2AA H 0.5957 -0.1402 0.0109 0.167 Uiso 0.402(7) 1 calc PR . 2
H2AB H 0.6014 -0.2745 -0.0419 0.167 Uiso 0.402(7) 1 calc PR . 2
C3A C 0.5612(11) -0.081(3) -0.0873(12) 0.103(3) Uani 0.402(7) 1 d PDU . 2
H3AA H 0.5492 -0.1476 -0.1252 0.124 Uiso 0.402(7) 1 calc PR . 2
H3AB H 0.5204 -0.0520 -0.0647 0.124 Uiso 0.402(7) 1 calc PR . 2
N3A N 0.5927(10) 0.049(2) -0.1134(11) 0.083(7) Uani 0.402(7) 1 d PDU . 2
C5A C 0.5566(10) 0.143(2) -0.1578(12) 0.103(3) Uani 0.402(7) 1 d PDU . 2
H5AA H 0.5265 0.0817 -0.1857 0.124 Uiso 0.402(7) 1 calc PR . 2
H5AB H 0.5876 0.1913 -0.1887 0.124 Uiso 0.402(7) 1 calc PR . 2
C6A C 0.5175(12) 0.260(3) -0.1251(17) 0.182(11) Uani 0.402(7) 1 d PDU . 2
H6AA H 0.4772 0.2802 -0.1522 0.218 Uiso 0.402(7) 1 calc PR . 2
H6AB H 0.5047 0.2277 -0.0797 0.218 Uiso 0.402(7) 1 calc PR . 2
C7A C 0.5574(13) 0.394(2) -0.1201(12) 0.142(9) Uani 0.402(7) 1 d PDU . 2
H7AA H 0.5913 0.3976 -0.1550 0.170 Uiso 0.402(7) 1 calc PR . 2
H7AB H 0.5304 0.4847 -0.1221 0.170 Uiso 0.402(7) 1 calc PR . 2
C8A C 0.5839(10) 0.370(2) -0.0565(11) 0.093(6) Uani 0.402(7) 1 d PDU . 2
H8AA H 0.5484 0.3325 -0.0277 0.112 Uiso 0.402(7) 1 calc PR . 2
H8AB H 0.5977 0.4666 -0.0380 0.112 Uiso 0.402(7) 1 calc PR . 2
N2A N 0.6394(9) 0.269(2) -0.0489(16) 0.066(7) Uani 0.402(7) 1 d PDU . 2
C4A C 0.6427(13) 0.128(3) -0.0747(18) 0.074(8) Uani 0.402(7) 1 d PDU . 2
N4A N 0.7691(19) 0.383(3) -0.1067(11) 0.074(9) Uani 0.402(7) 1 d PDU . 2
C9A C 0.7518(11) 0.498(3) -0.1556(11) 0.125(10) Uani 0.402(7) 1 d PDU . 2
H9AA H 0.7315 0.5826 -0.1322 0.150 Uiso 0.402(7) 1 calc PR . 2
H9AB H 0.7195 0.4590 -0.1890 0.150 Uiso 0.402(7) 1 calc PR . 2
C10A C 0.8123(14) 0.549(2) -0.1911(14) 0.137(11) Uani 0.402(7) 1 d PDU . 2
H10C H 0.8507 0.5604 -0.1603 0.165 Uiso 0.402(7) 1 calc PR . 2
H10D H 0.8051 0.6404 -0.2176 0.165 Uiso 0.402(7) 1 calc PR . 2
C11A C 0.8158(13) 0.406(3) -0.2363(11) 0.156(4) Uani 0.402(7) 1 d PDU . 2
H11C H 0.7722 0.3839 -0.2564 0.187 Uiso 0.402(7) 1 calc PR . 2
H11D H 0.8471 0.4212 -0.2731 0.187 Uiso 0.402(7) 1 calc PR . 2
N6A N 0.8372(8) 0.288(2) -0.1935(7) 0.073(5) Uani 0.402(7) 1 d PDU . 2
C13A C 0.8627(13) 0.164(3) -0.2253(11) 0.156(4) Uani 0.402(7) 1 d PDU . 2
H13C H 0.8782 0.1988 -0.2696 0.187 Uiso 0.402(7) 1 calc PR . 2
H13D H 0.8253 0.0977 -0.2347 0.187 Uiso 0.402(7) 1 calc PR . 2
C14A C 0.9152(13) 0.072(4) -0.1965(16) 0.177(11) Uani 0.402(7) 1 d PDU . 2
H14C H 0.9315 0.0055 -0.2320 0.212 Uiso 0.402(7) 1 calc PR . 2
H14D H 0.9520 0.1364 -0.1818 0.212 Uiso 0.402(7) 1 calc PR . 2
C15A C 0.8949(12) -0.016(3) -0.1400(16) 0.155(11) Uani 0.402(7) 1 d PDU . 2
H15B H 0.8990 -0.1219 -0.1509 0.185 Uiso 0.402(7) 1 calc PR . 2
H15C H 0.9235 0.0056 -0.1002 0.185 Uiso 0.402(7) 1 calc PR . 2
C16A C 0.8319(11) 0.017(2) -0.1258(13) 0.115(7) Uani 0.402(7) 1 d PDU . 2
H16C H 0.8156 -0.0675 -0.0990 0.138 Uiso 0.402(7) 1 calc PR . 2
H16B H 0.8075 0.0139 -0.1694 0.138 Uiso 0.402(7) 1 calc PR . 2
N5A N 0.8102(15) 0.149(3) -0.0915(12) 0.083(9) Uani 0.402(7) 1 d PDU . 2
C12A C 0.8038(11) 0.272(3) -0.1304(9) 0.076(8) Uani 0.402(7) 1 d PDU . 2

loop_
_atom_site_aniso_label
_atom_site_aniso_U_11
_atom_site_aniso_U_22
_atom_site_aniso_U_33
_atom_site_aniso_U_23
_atom_site_aniso_U_13
_atom_site_aniso_U_12
Mo1 0.0810(4) 0.0489(3) 0.0678(3) 0.0055(2) 0.0004(2) 0.0114(2)
N1 0.096(10) 0.057(8) 0.074(10) 0.007(5) -0.006(6) 0.029(7)
C1 0.129(12) 0.080(9) 0.108(11) -0.016(8) -0.046(10) 0.044(8)
C2 0.086(8) 0.109(10) 0.150(12) 0.029(10) -0.047(8) 0.009(8)
C3 0.076(6) 0.118(5) 0.116(8) -0.024(5) 0.008(6) 0.008(5)
N3 0.104(10) 0.070(8) 0.127(12) 0.010(8) -0.026(9) -0.012(8)
C5 0.076(6) 0.118(5) 0.116(8) -0.024(5) 0.008(6) 0.008(5)
C6 0.104(10) 0.084(9) 0.149(13) 0.005(9) 0.004(9) -0.002(8)
C7 0.078(7) 0.064(7) 0.101(8) 0.003(6) 0.003(6) 0.003(6)
C8 0.079(7) 0.047(7) 0.077(7) -0.005(5) -0.005(6) 0.011(5)
N2 0.069(7) 0.054(7) 0.053(7) -0.004(5) -0.001(6) 0.015(5)
C4 0.108(14) 0.056(10) 0.087(12) 0.019(8) -0.016(10) -0.014(9)
N4 0.066(8) 0.054(7) 0.077(7) 0.004(6) 0.014(7) 0.015(6)
C9 0.098(9) 0.091(9) 0.141(12) 0.028(8) 0.062(9) 0.046(8)
C10 0.099(12) 0.165(17) 0.185(17) -0.060(14) 0.005(12) 0.058(12)
C11 0.127(8) 0.229(10) 0.111(7) 0.064(8) 0.015(6) -0.014(9)
N6 0.160(13) 0.084(8) 0.077(7) 0.005(6) -0.002(8) 0.014(9)
C13 0.127(8) 0.229(10) 0.111(7) 0.064(8) 0.015(6) -0.014(9)
C14 0.25(2) 0.23(2) 0.17(2) 0.03(2) 0.003(19) 0.03(2)
C15 0.153(15) 0.072(9) 0.132(13) 0.008(9) -0.005(12) -0.007(10)
C16 0.180(17) 0.148(15) 0.093(12) 0.062(11) 0.017(11) 0.062(13)
N5 0.104(15) 0.050(7) 0.063(7) 0.007(5) 0.005(8) 0.014(7)
C12 0.072(10) 0.071(8) 0.052(6) 0.000(5) 0.010(6) 0.007(7)
N1A 0.092(14) 0.048(10) 0.074(16) -0.013(8) 0.006(11) -0.005(10)
C1A 0.17(2) 0.055(15) 0.17(2) -0.024(14) -0.01(2) 0.020(16)
C2A 0.18(2) 0.061(12) 0.18(2) -0.016(12) -0.028(19) -0.054(14)
C3A 0.076(6) 0.118(5) 0.116(8) -0.024(5) 0.008(6) 0.008(5)
N3A 0.083(11) 0.079(11) 0.087(11) -0.012(8) -0.016(9) 0.029(9)
C5A 0.076(6) 0.118(5) 0.116(8) -0.024(5) 0.008(6) 0.008(5)
C6A 0.14(2) 0.18(3) 0.22(2) 0.01(2) 0.00(2) 0.04(2)
C7A 0.129(18) 0.144(19) 0.150(19) -0.032(17) -0.040(15) 0.061(16)
C8A 0.089(12) 0.063(10) 0.126(17) -0.016(11) -0.037(12) 0.005(9)
N2A 0.063(10) 0.065(12) 0.071(15) 0.002(7) -0.015(9) -0.008(8)
C4A 0.080(14) 0.071(17) 0.072(13) -0.002(12) -0.006(11) 0.020(12)
N4A 0.072(12) 0.082(15) 0.067(12) 0.027(11) -0.008(9) 0.002(9)
C9A 0.135(17) 0.16(2) 0.076(13) 0.088(14) 0.011(12) 0.057(15)
C10A 0.17(2) 0.110(19) 0.130(19) 0.075(16) 0.037(16) 0.050(16)
C11A 0.127(8) 0.229(10) 0.111(7) 0.064(8) 0.015(6) -0.014(9)
N6A 0.088(10) 0.075(9) 0.057(8) -0.019(7) 0.020(7) -0.018(9)
C13A 0.127(8) 0.229(10) 0.111(7) 0.064(8) 0.015(6) -0.014(9)
C14A 0.15(2) 0.17(2) 0.21(2) 0.056(19) 0.075(18) 0.098(18)
C15A 0.16(2) 0.145(19) 0.17(2) 0.045(17) 0.052(17) 0.098(16)
C16A 0.134(18) 0.089(13) 0.125(16) -0.010(12) 0.038(15) 0.003(14)
N5A 0.096(19) 0.069(11) 0.083(12) -0.017(9) 0.001(11) -0.015(10)
C12A 0.074(14) 0.078(12) 0.075(12) -0.003(10) -0.013(10) -0.035(11)

loop_
_atom_type_symbol
_atom_type_description
_atom_type_scat_dispersion_real
_atom_type_scat_dispersion_imag
_atom_type_scat_source
C C 0.0033 0.0016 'International Tables Vol C Tables 4.2.6.8 and 6.1.1.4'
H H 0.0000 0.0000 'International Tables Vol C Tables 4.2.6.8 and 6.1.1.4'
N N 0.0061 0.0033 'International Tables Vol C Tables 4.2.6.8 and 6.1.1.4'
Mo Mo -1.6832 0.6857 'International Tables Vol C Tables 4.2.6.8 and 6.1.1.4'

loop_
_geom_angle_atom_site_label_1
_geom_angle_atom_site_label_2
_geom_angle_atom_site_label_3
_geom_angle
_geom_angle_site_symmetry_1
_geom_angle_site_symmetry_3
_geom_angle_publ_flag
Mo1 Mo1 N5A 90.8(6) 7_655 7_655 ?
Mo1 Mo1 N5 91.9(4) 7_655 7_655 ?
N5A Mo1 N5 169.6(12) 7_655 7_655 ?
Mo1 Mo1 N2A 92.9(6) 7_655 . ?
N5A Mo1 N2A 90.1(13) 7_655 . ?
N5 Mo1 N2A 99.8(12) 7_655 . ?
Mo1 Mo1 N4A 94.6(6) 7_655 . ?
N5A Mo1 N4A 174.3(7) 7_655 . ?
N5 Mo1 N4A 8.8(19) 7_655 . ?
N2A Mo1 N4A 91.2(16) . . ?
Mo1 Mo1 N2 94.0(4) 7_655 . ?
N5A Mo1 N2 80.3(11) 7_655 . ?
N5 Mo1 N2 89.5(11) 7_655 . ?
N2A Mo1 N2 168.2(11) . . ?
N4A Mo1 N2 97.7(14) . . ?
Mo1 Mo1 N1A 91.2(6) 7_655 7_655 ?
N5A Mo1 N1A 88.4(14) 7_655 7_655 ?
N5 Mo1 N1A 81.5(13) 7_655 7_655 ?
N2A Mo1 N1A 175.7(7) . 7_655 ?
N4A Mo1 N1A 89.9(17) . 7_655 ?
N2 Mo1 N1A 8.6(17) . 7_655 ?
Mo1 Mo1 N4 93.3(3) 7_655 . ?
N5A Mo1 N4 11.1(13) 7_655 . ?
N5 Mo1 N4 174.7(4) 7_655 . ?
N2A Mo1 N4 79.2(11) . . ?
N4A Mo1 N4 167.8(12) . . ?
N2 Mo1 N4 90.9(9) . . ?
N1A Mo1 N4 99.2(12) 7_655 . ?
Mo1 Mo1 N1 92.4(3) 7_655 7_655 ?
N5A Mo1 N1 100.0(11) 7_655 7_655 ?
N5 Mo1 N1 89.9(11) 7_655 7_655 ?
N2A Mo1 N1 9.9(15) . 7_655 ?
N4A Mo1 N1 81.4(14) . 7_655 ?
N2 Mo1 N1 173.6(4) . 7_655 ?
N1A Mo1 N1 170.8(12) 7_655 7_655 ?
N4 Mo1 N1 89.0(9) . 7_655 ?
C4 N1 C1 113.5(12) . . ?
C4 N1 Mo1 117.4(9) . 7_655 ?
C1 N1 Mo1 127.2(10) . 7_655 ?
N1 C1 C2 112.8(11) . . ?
C1 C2 C3 105.6(12) . . ?
N3 C3 C2 111.0(10) . . ?
C4 N3 C5 118.0(13) . . ?
C4 N3 C3 125.3(12) . . ?
C5 N3 C3 115.6(10) . . ?
N3 C5 C6 121.8(12) . . ?
C5 C6 C7 116.8(13) . . ?
C8 C7 C6 112.4(10) . . ?
N2 C8 C7 119.0(13) . . ?
C4 N2 C8 120.2(10) . . ?
C4 N2 Mo1 117.2(9) . . ?
C8 N2 Mo1 122.6(9) . . ?
N2 C4 N1 114.4(10) . . ?
N2 C4 N3 126.0(12) . . ?
N1 C4 N3 118.0(12) . . ?
C12 N4 C9 118.9(10) . . ?
C12 N4 Mo1 118.5(8) . . ?
C9 N4 Mo1 122.4(8) . . ?
N4 C9 C10 110.6(12) . . ?
C9 C10 C11 102.6(13) . . ?
N6 C11 C10 110.8(12) . . ?
C13 N6 C11 119.9(13) . . ?
C13 N6 C12 117.2(13) . . ?
C11 N6 C12 122.4(12) . . ?
N6 C13 C14 125.6(19) . . ?
C15 C14 C13 112.2(17) . . ?
C16 C15 C14 119.3(17) . . ?
C15 C16 N5 140.2(17) . . ?
C12 N5 C16 125.3(12) . . ?
C12 N5 Mo1 119.7(9) . 7_655 ?
C16 N5 Mo1 114.7(10) . 7_655 ?
N4 C12 N5 116.5(9) . . ?
N4 C12 N6 118.6(11) . . ?
N5 C12 N6 124.7(12) . . ?
C4A N1A C1A 111.9(18) . . ?
C4A N1A Mo1 117.5(15) . 7_655 ?
C1A N1A Mo1 125.5(17) . 7_655 ?
N1A C1A C2A 109.1(18) . . ?
C1A C2A C3A 104.4(18) . . ?
N3A C3A C2A 112.2(15) . . ?
C5A N3A C3A 118.9(15) . . ?
C5A N3A C4A 112.6(18) . . ?
C3A N3A C4A 121.6(19) . . ?
N3A C5A C6A 116(2) . . ?
C7A C6A C5A 109(2) . . ?
C8A C7A C6A 98.0(19) . . ?
C7A C8A N2A 118.8(19) . . ?
C4A N2A C8A 125.8(13) . . ?
C4A N2A Mo1 115.6(13) . . ?
C8A N2A Mo1 117.9(13) . . ?
N1A C4A N2A 110.7(19) . . ?
N1A C4A N3A 115.4(17) . . ?
N2A C4A N3A 127.8(17) . . ?
C12A N4A C9A 115.6(16) . . ?
C12A N4A Mo1 116.5(12) . . ?
C9A N4A Mo1 126.9(14) . . ?
N4A C9A C10A 109.7(18) . . ?
C9A C10A C11A 93.6(17) . . ?
N6A C11A C10A 107.2(16) . . ?
C13A N6A C11A 116.5(14) . . ?
C13A N6A C12A 120.1(17) . . ?
C11A N6A C12A 116.4(16) . . ?
N6A C13A C14A 124(2) . . ?
C15A C14A C13A 113.5(18) . . ?
C16A C15A C14A 109.4(17) . . ?
C15A C16A N5A 125(2) . . ?
C12A N5A C16A 115.9(18) . . ?
C12A N5A Mo1 120.1(13) . 7_655 ?
C16A N5A Mo1 122.6(16) . 7_655 ?
N4A C12A N5A 117.9(15) . . ?
N4A C12A N6A 119.8(16) . . ?
N5A C12A N6A 122.2(17) . . ?

loop_
_geom_bond_atom_site_label_1
_geom_bond_atom_site_label_2
_geom_bond_distance
_geom_bond_site_symmetry_2
_geom_bond_publ_flag
Mo1 Mo1 2.0677(9) 7_655 ?
Mo1 N5A 2.12(2) 7_655 ?
Mo1 N5 2.138(12) 7_655 ?
Mo1 N2A 2.137(10) . ?
Mo1 N4A 2.138(11) . ?
Mo1 N2 2.147(10) . ?
Mo1 N1A 2.148(18) 7_655 ?
Mo1 N4 2.150(9) . ?
Mo1 N1 2.170(12) 7_655 ?
N1 C4 1.374(9) . ?
N1 C1 1.453(9) . ?
N1 Mo1 2.170(12) 7_655 ?
C1 C2 1.482(9) . ?
C2 C3 1.488(9) . ?
C3 N3 1.440(9) . ?
N3 C4 1.389(8) . ?
N3 C5 1.423(9) . ?
C5 C6 1.459(9) . ?
C6 C7 1.460(9) . ?
C7 C8 1.451(9) . ?
C8 N2 1.448(9) . ?
N2 C4 1.374(9) . ?
N4 C12 1.319(13) . ?
N4 C9 1.465(14) . ?
C9 C10 1.505(17) . ?
C10 C11 1.563(18) . ?
C11 N6 1.433(16) . ?
N6 C13 1.348(16) . ?
N6 C12 1.436(12) . ?
C13 C14 1.448(17) . ?
C14 C15 1.404(18) . ?
C15 C16 1.260(16) . ?
C16 N5 1.425(15) . ?
N5 C12 1.345(13) . ?
N5 Mo1 2.138(12) 7_655 ?
N1A C4A 1.338(18) . ?
N1A C1A 1.473(16) . ?
N1A Mo1 2.148(18) 7_655 ?
C1A C2A 1.507(19) . ?
C2A C3A 1.544(19) . ?
C3A N3A 1.432(17) . ?
N3A C5A 1.407(17) . ?
N3A C4A 1.437(14) . ?
C5A C6A 1.467(19) . ?
C6A C7A 1.445(19) . ?
C7A C8A 1.366(18) . ?
C8A N2A 1.448(16) . ?
N2A C4A 1.360(17) . ?
N4A C12A 1.309(17) . ?
N4A C9A 1.448(17) . ?
C9A C10A 1.491(19) . ?
C10A C11A 1.56(2) . ?
C11A N6A 1.418(18) . ?
N6A C13A 1.374(18) . ?
N6A C12A 1.430(14) . ?
C13A C14A 1.451(19) . ?
C14A C15A 1.427(19) . ?
C15A C16A 1.341(18) . ?
C16A N5A 1.439(18) . ?
N5A C12A 1.342(17) . ?
N5A Mo1 2.12(2) 7_655 ?
